data_7055361
loop_
_publ_author_name
'Meng, Qianli'
'Fronczek, Frank R.'
'Vicente, M Gra\,ca H'

_publ_section_title
;
 Synthesis and spectroscopic properties of
 \b,\b'-dibenzo-3,5,8-triaryl-BODIPYs.
;
_journal_issue 7
_journal_name_full 'New journal of chemistry = Nouveau journal de chimie'
_journal_page_first 5740
_journal_page_last 5751
_journal_paper_doi 10.1039/C5NJ03324A
_journal_volume 40
_journal_year 2016
_chemical_formula_moiety 'C35 H21 B F2 N4 O4'
_chemical_formula_sum 'C35 H21 B F2 N4 O4'
_chemical_formula_weight 610.37
_chemical_name_systematic
;
 ?
;
_space_group_IT_number 14
_symmetry_cell_setting monoclinic
_symmetry_space_group_name_Hall '-P 2ybc'
_symmetry_space_group_name_H-M 'P 1 21/c 1'
_atom_sites_solution_hydrogens geom
_atom_sites_solution_primary direct
_atom_sites_solution_secondary difmap
_audit_creation_method SHELXL-97
_audit_update_record
;
2015-11-09 deposited with the CCDC.
2016-02-08 downloaded from the CCDC.
;
_cell_angle_alpha 90
_cell_angle_beta 108.407(2)
_cell_angle_gamma 90
_cell_formula_units_Z 4
_cell_length_a 12.2985(6)
_cell_length_b 12.9578(6)
_cell_length_c 18.4622(9)
_cell_measurement_reflns_used 8340
_cell_measurement_temperature 90.0(5)
_cell_measurement_theta_max 27.12
_cell_measurement_theta_min 2.36
_cell_volume 2791.6(2)
_computing_cell_refinement 'Bruker SAINT'
_computing_data_collection 'Bruker APEX2'
_computing_data_reduction 'Bruker SAINT'
_computing_molecular_graphics 'ORTEP-3 for Windows (Farrugia, 2012)'
_computing_publication_material 'SHELXL-97 (Sheldrick, 2008)'
_computing_structure_refinement 'SHELXL-97 (Sheldrick, 2008)'
_computing_structure_solution 'SHELXS-97 (Sheldrick, 2008)'
_diffrn_ambient_temperature 90.0(5)
_diffrn_measured_fraction_theta_full 0.992
_diffrn_measured_fraction_theta_max 0.981
_diffrn_measurement_device_type 'Bruker Kappa APEX-II DUO'
_diffrn_measurement_method '\f and \w scans'
_diffrn_radiation_monochromator 'TRIUMPH curved graphite'
_diffrn_radiation_source 'fine-focus sealed tube'
_diffrn_radiation_type MoK\a
_diffrn_radiation_wavelength 0.71073
_diffrn_reflns_av_R_equivalents 0.0479
_diffrn_reflns_av_sigmaI/netI 0.0485
_diffrn_reflns_limit_h_max 15
_diffrn_reflns_limit_h_min -15
_diffrn_reflns_limit_k_max 16
_diffrn_reflns_limit_k_min -16
_diffrn_reflns_limit_l_max 23
_diffrn_reflns_limit_l_min -21
_diffrn_reflns_number 27177
_diffrn_reflns_theta_full 25.00
_diffrn_reflns_theta_max 27.25
_diffrn_reflns_theta_min 1.95
_exptl_absorpt_coefficient_mu 0.105
_exptl_absorpt_correction_T_max 0.9916
_exptl_absorpt_correction_T_min 0.8677
_exptl_absorpt_correction_type multi-scan
_exptl_absorpt_process_details 'SADABS (Sheldrick, 2004)'
_exptl_crystal_colour blue
_exptl_crystal_density_diffrn 1.452
_exptl_crystal_density_method 'not measured'
_exptl_crystal_description plate
_exptl_crystal_F_000 1256
_exptl_crystal_recrystallization_method 'Re-crystallisation from solvent: dichloromethane/hexane'
_exptl_crystal_size_max 0.27
_exptl_crystal_size_mid 0.18
_exptl_crystal_size_min 0.08
_refine_diff_density_max 0.358
_refine_diff_density_min -0.288
_refine_diff_density_rms 0.063
_refine_ls_extinction_method none
_refine_ls_goodness_of_fit_ref 1.011
_refine_ls_hydrogen_treatment constr
_refine_ls_matrix_type full
_refine_ls_number_parameters 416
_refine_ls_number_reflns 26528
_refine_ls_number_restraints 0
_refine_ls_restrained_S_all 1.011
_refine_ls_R_factor_all 0.0748
_refine_ls_R_factor_gt 0.0532
_refine_ls_shift/su_max 0.001
_refine_ls_shift/su_mean 0.000
_refine_ls_structure_factor_coef Fsqd
_refine_ls_weighting_details 'calc w=1/[\s^2^(Fo^2^)+(0.0617P)^2^+2.1349P] where P=(Fo^2^+2Fc^2^)/3'
_refine_ls_weighting_scheme calc
_refine_ls_wR_factor_gt 0.1246
_refine_ls_wR_factor_ref 0.1360
_reflns_number_gt 20508
_reflns_number_total 26528
_reflns_threshold_expression I>2\s(I)
_cod_data_source_file c5nj03324a2.cif
_cod_data_source_block Compound6c
_cod_depositor_comments
;
The following automatic conversions were performed:

'_symmetry_cell_setting' value 'Monoclinic' changed to 'monoclinic'
according to
/usr/data/users/saulius/crontab/automatic-downloads/rss-feeds/RSC/lib/dictionaries/cif_core.dic
dictionary named 'cif_core.dic' version 2.4.2 from 2011-04-26.

Automatic conversion script
Id: cif_fix_values 4268 2015-11-12 08:31:59Z antanas 

 Adding full bibliography for 7055354--7055362.cif.

 Adding full bibliography for 7055354--7055362.cif.
;
_cod_original_sg_symbol_H-M 'P 21/c  '
_cod_database_code 7055361

loop_
_symmetry_equiv_pos_as_xyz
'x, y, z'
'-x, y+1/2, -z+1/2'
'-x, -y, -z'
'x, -y-1/2, z-1/2'

loop_
_atom_site_label
_atom_site_type_symbol
_atom_site_fract_x
_atom_site_fract_y
_atom_site_fract_z
_atom_site_U_iso_or_equiv
_atom_site_adp_type
_atom_site_occupancy
_atom_site_symmetry_multiplicity
_atom_site_calc_flag
_atom_site_refinement_flags
F1 F 0.51822(5) 0.38869(5) 0.54358(3) 0.01931(15) Uani 1 1 d .
F2 F 0.49297(5) 0.34372(5) 0.65582(4) 0.01947(15) Uani 1 1 d .
O1 O 0.07651(9) 0.02228(7) 0.43919(5) 0.0424(3) Uani 1 1 d .
O2 O 0.18265(8) -0.01115(6) 0.55429(5) 0.0351(2) Uani 1 1 d .
O3 O 0.87006(9) 0.00571(7) 0.82768(5) 0.0402(3) Uani 1 1 d .
O4 O 0.82804(8) -0.02256(6) 0.70621(5) 0.0290(2) Uani 1 1 d .
N1 N 0.39547(7) 0.49634(6) 0.58801(5) 0.01189(19) Uani 1 1 d .
N2 N 0.60886(7) 0.49162(6) 0.65579(5) 0.01194(19) Uani 1 1 d .
N3 N 0.14272(9) 0.04848(7) 0.50074(6) 0.0227(2) Uani 1 1 d .
N4 N 0.83640(8) 0.03467(7) 0.76074(6) 0.0227(2) Uani 1 1 d .
C1 C 0.28880(9) 0.46692(8) 0.54567(6) 0.0129(2) Uani 1 1 d .
C2 C 0.22100(9) 0.55593(8) 0.51769(6) 0.0129(2) Uani 1 1 d .
C3 C 0.10590(9) 0.56697(8) 0.47326(6) 0.0161(2) Uani 1 1 d .
H3A H 0.0596 0.5082 0.4541 0.019 Uiso 1 1 calc R
C4 C 0.06170(10) 0.66480(9) 0.45809(6) 0.0176(2) Uani 1 1 d .
H4A H -0.0162 0.6739 0.4283 0.021 Uiso 1 1 calc R
C5 C 0.13046(9) 0.75169(8) 0.48617(6) 0.0156(2) Uani 1 1 d .
H5 H 0.0976 0.8185 0.4750 0.019 Uiso 1 1 calc R
C6 C 0.24425(9) 0.74303(8) 0.52941(6) 0.0142(2) Uani 1 1 d .
H6 H 0.2896 0.8027 0.5476 0.017 Uiso 1 1 calc R
C7 C 0.29159(9) 0.64315(8) 0.54588(6) 0.0128(2) Uani 1 1 d .
C8 C 0.40221(9) 0.60380(8) 0.58905(6) 0.0124(2) Uani 1 1 d .
C9 C 0.50582(9) 0.65356(8) 0.62229(6) 0.0121(2) Uani 1 1 d .
C10 C 0.60756(9) 0.59897(8) 0.65653(6) 0.0121(2) Uani 1 1 d .
C11 C 0.71848(9) 0.63342(8) 0.70283(6) 0.0127(2) Uani 1 1 d .
C12 C 0.77024(9) 0.73106(8) 0.72223(6) 0.0148(2) Uani 1 1 d .
H12 H 0.7286 0.7926 0.7039 0.018 Uiso 1 1 calc R
C13 C 0.88259(9) 0.73494(8) 0.76840(6) 0.0164(2) Uani 1 1 d .
H13 H 0.9187 0.8002 0.7815 0.020 Uiso 1 1 calc R
C14 C 0.94543(10) 0.64453(8) 0.79668(6) 0.0175(2) Uani 1 1 d .
H14 H 1.0224 0.6503 0.8291 0.021 Uiso 1 1 calc R
C15 C 0.89805(9) 0.54859(9) 0.77849(6) 0.0164(2) Uani 1 1 d .
H15 H 0.9412 0.4879 0.7971 0.020 Uiso 1 1 calc R
C16 C 0.78311(9) 0.54274(8) 0.73119(6) 0.0138(2) Uani 1 1 d .
C17 C 0.71218(9) 0.45684(8) 0.70043(6) 0.0133(2) Uani 1 1 d .
C18 C 0.24992(9) 0.35918(8) 0.53430(6) 0.0128(2) Uani 1 1 d .
C19 C 0.19195(9) 0.32300(8) 0.46066(6) 0.0152(2) Uani 1 1 d .
H19 H 0.1781 0.3684 0.4183 0.018 Uiso 1 1 calc R
C20 C 0.15471(9) 0.22167(8) 0.44904(6) 0.0171(2) Uani 1 1 d .
H20 H 0.1150 0.1969 0.3993 0.021 Uiso 1 1 calc R
C21 C 0.17699(10) 0.15760(8) 0.51199(6) 0.0161(2) Uani 1 1 d .
C22 C 0.23113(9) 0.19093(8) 0.58568(6) 0.0153(2) Uani 1 1 d .
H22 H 0.2440 0.1451 0.6277 0.018 Uiso 1 1 calc R
C23 C 0.26607(9) 0.29292(8) 0.59656(6) 0.0143(2) Uani 1 1 d .
H23 H 0.3014 0.3181 0.6469 0.017 Uiso 1 1 calc R
C24 C 0.51169(9) 0.76838(8) 0.62204(6) 0.0130(2) Uani 1 1 d .
C25 C 0.55703(9) 0.81853(8) 0.57109(6) 0.0162(2) Uani 1 1 d .
H25 H 0.5809 0.7797 0.5352 0.019 Uiso 1 1 calc R
C26 C 0.56700(10) 0.92497(9) 0.57313(6) 0.0192(2) Uani 1 1 d .
H26 H 0.5991 0.9591 0.5391 0.023 Uiso 1 1 calc R
C27 C 0.53024(10) 0.98222(9) 0.62470(7) 0.0225(3) Uani 1 1 d .
H27 H 0.5359 1.0553 0.6252 0.027 Uiso 1 1 calc R
C28 C 0.48542(10) 0.93265(9) 0.67519(7) 0.0224(3) Uani 1 1 d .
H28 H 0.4606 0.9716 0.7106 0.027 Uiso 1 1 calc R
C29 C 0.47669(10) 0.82550(8) 0.67408(6) 0.0174(2) Uani 1 1 d .
H29 H 0.4466 0.7914 0.7092 0.021 Uiso 1 1 calc R
C30 C 0.74415(9) 0.34712(8) 0.71472(6) 0.0133(2) Uani 1 1 d .
C31 C 0.79747(9) 0.31432(9) 0.78986(6) 0.0172(2) Uani 1 1 d .
H31 H 0.8134 0.3628 0.8305 0.021 Uiso 1 1 calc R
C32 C 0.82717(10) 0.21178(9) 0.80535(6) 0.0182(2) Uani 1 1 d .
H32 H 0.8623 0.1889 0.8563 0.022 Uiso 1 1 calc R
C33 C 0.80452(10) 0.14371(8) 0.74503(7) 0.0175(2) Uani 1 1 d .
C34 C 0.75491(9) 0.17449(8) 0.66996(6) 0.0175(2) Uani 1 1 d .
H34 H 0.7422 0.1261 0.6295 0.021 Uiso 1 1 calc R
C35 C 0.72434(9) 0.27627(8) 0.65499(6) 0.0164(2) Uani 1 1 d .
H35 H 0.6896 0.2984 0.6038 0.020 Uiso 1 1 calc R
B1 B 0.50393(10) 0.42447(9) 0.61051(7) 0.0129(3) Uani 1 1 d .

loop_
_atom_site_aniso_label
_atom_site_aniso_U_11
_atom_site_aniso_U_22
_atom_site_aniso_U_33
_atom_site_aniso_U_23
_atom_site_aniso_U_13
_atom_site_aniso_U_12
F1 0.0207(4) 0.0201(4) 0.0151(3) -0.0049(3) 0.0029(3) 0.0049(3)
F2 0.0176(4) 0.0160(3) 0.0224(3) 0.0072(3) 0.0029(3) -0.0005(3)
O1 0.0622(7) 0.0240(5) 0.0275(5) -0.0045(4) -0.0051(5) -0.0187(5)
O2 0.0530(6) 0.0131(4) 0.0318(5) 0.0038(4) 0.0028(5) -0.0027(4)
O3 0.0624(7) 0.0254(5) 0.0307(5) 0.0127(4) 0.0119(5) 0.0142(5)
O4 0.0320(5) 0.0150(4) 0.0362(5) -0.0036(4) 0.0055(4) 0.0030(4)
N1 0.0139(5) 0.0122(4) 0.0100(4) -0.0003(4) 0.0044(4) -0.0008(4)
N2 0.0132(5) 0.0123(4) 0.0101(4) 0.0010(4) 0.0034(4) 0.0015(4)
N3 0.0287(6) 0.0139(5) 0.0240(6) -0.0029(4) 0.0063(5) -0.0052(4)
N4 0.0221(6) 0.0173(5) 0.0277(6) 0.0033(5) 0.0066(5) 0.0027(4)
C1 0.0143(6) 0.0161(6) 0.0089(5) 0.0004(4) 0.0043(4) -0.0011(4)
C2 0.0156(6) 0.0129(5) 0.0114(5) 0.0016(4) 0.0060(4) 0.0000(4)
C3 0.0144(6) 0.0171(6) 0.0171(6) -0.0001(4) 0.0054(5) -0.0023(4)
C4 0.0137(6) 0.0204(6) 0.0179(6) 0.0028(5) 0.0038(5) 0.0019(5)
C5 0.0183(6) 0.0127(5) 0.0158(6) 0.0031(4) 0.0053(5) 0.0039(4)
C6 0.0162(6) 0.0133(5) 0.0131(5) 0.0003(4) 0.0047(4) -0.0006(4)
C7 0.0144(6) 0.0157(6) 0.0097(5) 0.0005(4) 0.0056(4) -0.0004(4)
C8 0.0164(6) 0.0105(5) 0.0111(5) -0.0003(4) 0.0056(4) 0.0006(4)
C9 0.0162(6) 0.0117(5) 0.0092(5) -0.0004(4) 0.0051(4) 0.0001(4)
C10 0.0156(6) 0.0121(5) 0.0091(5) 0.0001(4) 0.0050(4) -0.0012(4)
C11 0.0138(6) 0.0158(5) 0.0095(5) 0.0010(4) 0.0050(4) 0.0011(4)
C12 0.0168(6) 0.0145(6) 0.0132(5) 0.0011(4) 0.0051(5) 0.0001(4)
C13 0.0189(6) 0.0161(6) 0.0152(6) -0.0005(4) 0.0066(5) -0.0025(4)
C14 0.0135(6) 0.0216(6) 0.0170(6) 0.0002(5) 0.0044(5) 0.0000(5)
C15 0.0132(6) 0.0188(6) 0.0168(6) 0.0008(5) 0.0042(5) 0.0032(4)
C16 0.0159(6) 0.0141(5) 0.0125(5) -0.0007(4) 0.0061(4) 0.0000(4)
C17 0.0136(6) 0.0164(6) 0.0102(5) 0.0009(4) 0.0041(4) 0.0014(4)
C18 0.0117(6) 0.0125(5) 0.0151(5) -0.0001(4) 0.0056(4) 0.0013(4)
C19 0.0141(6) 0.0178(6) 0.0144(5) 0.0023(4) 0.0056(4) 0.0011(4)
C20 0.0163(6) 0.0193(6) 0.0151(5) -0.0028(5) 0.0040(5) -0.0016(5)
C21 0.0153(6) 0.0108(5) 0.0221(6) -0.0021(4) 0.0055(5) -0.0015(4)
C22 0.0171(6) 0.0121(5) 0.0167(5) 0.0026(4) 0.0055(5) 0.0009(4)
C23 0.0138(6) 0.0160(6) 0.0131(5) -0.0004(4) 0.0045(4) -0.0008(4)
C24 0.0116(6) 0.0132(5) 0.0113(5) -0.0010(4) -0.0005(4) -0.0001(4)
C25 0.0172(6) 0.0175(6) 0.0137(5) 0.0008(4) 0.0046(5) 0.0014(5)
C26 0.0194(6) 0.0190(6) 0.0186(6) 0.0046(5) 0.0049(5) -0.0008(5)
C27 0.0278(7) 0.0094(5) 0.0277(7) 0.0000(5) 0.0047(6) -0.0012(5)
C28 0.0290(7) 0.0163(6) 0.0233(6) -0.0058(5) 0.0099(5) 0.0007(5)
C29 0.0197(6) 0.0165(6) 0.0163(6) -0.0018(5) 0.0059(5) -0.0015(5)
C30 0.0107(6) 0.0138(5) 0.0160(5) 0.0009(4) 0.0053(4) 0.0001(4)
C31 0.0182(6) 0.0192(6) 0.0155(5) -0.0006(5) 0.0073(5) 0.0008(5)
C32 0.0182(6) 0.0198(6) 0.0168(6) 0.0051(5) 0.0059(5) 0.0043(5)
C33 0.0170(6) 0.0126(6) 0.0245(6) 0.0043(5) 0.0089(5) 0.0037(4)
C34 0.0147(6) 0.0169(6) 0.0206(6) -0.0039(5) 0.0053(5) 0.0009(5)
C35 0.0159(6) 0.0187(6) 0.0147(5) 0.0023(5) 0.0049(5) 0.0030(4)
B1 0.0142(7) 0.0091(6) 0.0139(6) -0.0002(5) 0.0025(5) 0.0003(5)

loop_
_atom_type_symbol
_atom_type_description
_atom_type_scat_dispersion_real
_atom_type_scat_dispersion_imag
_atom_type_scat_source
C C 0.0033 0.0016 'International Tables Vol C Tables 4.2.6.8 and 6.1.1.4'
H H 0.0000 0.0000 'International Tables Vol C Tables 4.2.6.8 and 6.1.1.4'
B B 0.0013 0.0007 'International Tables Vol C Tables 4.2.6.8 and 6.1.1.4'
N N 0.0061 0.0033 'International Tables Vol C Tables 4.2.6.8 and 6.1.1.4'
O O 0.0106 0.0060 'International Tables Vol C Tables 4.2.6.8 and 6.1.1.4'
F F 0.0171 0.0103 'International Tables Vol C Tables 4.2.6.8 and 6.1.1.4'

loop_
_geom_angle_atom_site_label_1
_geom_angle_atom_site_label_2
_geom_angle_atom_site_label_3
_geom_angle
C1 N1 C8 109.39(8)
C1 N1 B1 124.97(9)
C8 N1 B1 123.11(8)
C17 N2 C10 109.76(8)
C17 N2 B1 126.72(9)
C10 N2 B1 123.51(8)
O1 N3 O2 123.70(10)
O1 N3 C21 118.47(10)
O2 N3 C21 117.83(9)
O4 N4 O3 123.58(10)
O4 N4 C33 118.06(9)
O3 N4 C33 118.36(10)
N1 C1 C2 109.38(9)
N1 C1 C18 124.25(9)
C2 C1 C18 126.31(10)
C3 C2 C7 121.39(10)
C3 C2 C1 131.59(10)
C7 C2 C1 106.98(10)
C4 C3 C2 118.39(10)
C4 C3 H3A 120.8
C2 C3 H3A 120.8
C3 C4 C5 120.74(11)
C3 C4 H4A 119.6
C5 C4 H4A 119.6
C6 C5 C4 122.06(10)
C6 C5 H5 119.0
C4 C5 H5 119.0
C5 C6 C7 118.23(10)
C5 C6 H6 120.9
C7 C6 H6 120.9
C6 C7 C2 119.19(10)
C6 C7 C8 134.34(10)
C2 C7 C8 106.45(9)
C9 C8 N1 120.85(9)
C9 C8 C7 131.14(9)
N1 C8 C7 107.77(9)
C8 C9 C10 121.98(9)
C8 C9 C24 120.12(9)
C10 C9 C24 117.90(9)
N2 C10 C9 120.75(9)
N2 C10 C11 107.79(9)
C9 C10 C11 131.11(10)
C12 C11 C16 119.50(10)
C12 C11 C10 134.34(10)
C16 C11 C10 106.15(9)
C13 C12 C11 118.31(10)
C13 C12 H12 120.8
C11 C12 H12 120.8
C12 C13 C14 121.65(10)
C12 C13 H13 119.2
C14 C13 H13 119.2
C15 C14 C13 121.51(11)
C15 C14 H14 119.2
C13 C14 H14 119.2
C14 C15 C16 117.82(10)
C14 C15 H15 121.1
C16 C15 H15 121.1
C15 C16 C17 131.32(10)
C15 C16 C11 121.20(10)
C17 C16 C11 107.42(10)
N2 C17 C16 108.84(9)
N2 C17 C30 125.07(9)
C16 C17 C30 126.09(10)
C23 C18 C19 119.28(10)
C23 C18 C1 120.73(9)
C19 C18 C1 119.95(9)
C20 C19 C18 120.62(10)
C20 C19 H19 119.7
C18 C19 H19 119.7
C21 C20 C19 118.09(10)
C21 C20 H20 121.0
C19 C20 H20 121.0
C22 C21 C20 123.07(10)
C22 C21 N3 117.84(10)
C20 C21 N3 119.08(10)
C21 C22 C23 118.19(10)
C21 C22 H22 120.9
C23 C22 H22 120.9
C22 C23 C18 120.66(10)
C22 C23 H23 119.7
C18 C23 H23 119.7
C29 C24 C25 119.77(10)
C29 C24 C9 120.37(9)
C25 C24 C9 119.81(9)
C26 C25 C24 119.75(10)
C26 C25 H25 120.1
C24 C25 H25 120.1
C25 C26 C27 120.34(10)
C25 C26 H26 119.8
C27 C26 H26 119.8
C28 C27 C26 119.94(10)
C28 C27 H27 120.0
C26 C27 H27 120.0
C27 C28 C29 119.93(10)
C27 C28 H28 120.0
C29 C28 H28 120.0
C24 C29 C28 120.25(10)
C24 C29 H29 119.9
C28 C29 H29 119.9
C35 C30 C31 119.56(10)
C35 C30 C17 121.46(9)
C31 C30 C17 118.97(9)
C32 C31 C30 120.45(10)
C32 C31 H31 119.8
C30 C31 H31 119.8
C33 C32 C31 118.34(10)
C33 C32 H32 120.8
C31 C32 H32 120.8
C32 C33 C34 122.48(10)
C32 C33 N4 118.83(10)
C34 C33 N4 118.68(10)
C35 C34 C33 118.91(10)
C35 C34 H34 120.5
C33 C34 H34 120.5
C34 C35 C30 120.23(10)
C34 C35 H35 119.9
C30 C35 H35 119.9
F2 B1 F1 110.73(9)
F2 B1 N2 108.78(9)
F1 B1 N2 110.40(9)
F2 B1 N1 111.98(9)
F1 B1 N1 107.43(8)
N2 B1 N1 107.47(8)

loop_
_geom_bond_atom_site_label_1
_geom_bond_atom_site_label_2
_geom_bond_distance
F1 B1 1.3820(13)
F2 B1 1.3726(13)
O1 N3 1.2187(12)
O2 N3 1.2285(12)
O3 N4 1.2314(13)
O4 N4 1.2283(12)
N1 C1 1.3527(13)
N1 C8 1.3947(12)
N1 B1 1.5714(15)
N2 C17 1.3549(13)
N2 C10 1.3912(12)
N2 B1 1.5620(15)
N3 C21 1.4713(13)
N4 C33 1.4704(13)
C1 C2 1.4214(15)
C1 C18 1.4691(14)
C2 C3 1.4014(15)
C2 C7 1.4200(14)
C3 C4 1.3729(15)
C3 H3A 0.9500
C4 C5 1.4053(15)
C4 H4A 0.9500
C5 C6 1.3793(15)
C5 H5 0.9500
C6 C7 1.4122(14)
C6 H6 0.9500
C7 C8 1.4358(15)
C8 C9 1.3864(15)
C9 C10 1.4022(15)
C9 C24 1.4897(14)
C10 C11 1.4333(15)
C11 C12 1.4108(14)
C11 C16 1.4226(14)
C12 C13 1.3764(15)
C12 H12 0.9500
C13 C14 1.4098(15)
C13 H13 0.9500
C14 C15 1.3690(15)
C14 H14 0.9500
C15 C16 1.4095(15)
C15 H15 0.9500
C16 C17 1.4175(15)
C17 C30 1.4765(14)
C18 C23 1.3977(14)
C18 C19 1.4016(15)
C19 C20 1.3849(15)
C19 H19 0.9500
C20 C21 1.3834(15)
C20 H20 0.9500
C21 C22 1.3814(15)
C22 C23 1.3846(14)
C22 H22 0.9500
C23 H23 0.9500
C24 C29 1.3848(14)
C24 C25 1.3961(14)
C25 C26 1.3841(15)
C25 H25 0.9500
C26 C27 1.3903(16)
C26 H26 0.9500
C27 C28 1.3820(16)
C27 H27 0.9500
C28 C29 1.3922(15)
C28 H28 0.9500
C29 H29 0.9500
C30 C35 1.3959(15)
C30 C31 1.4002(15)
C31 C32 1.3836(15)
C31 H31 0.9500
C32 C33 1.3785(15)
C32 H32 0.9500
C33 C34 1.3849(15)
C34 C35 1.3754(15)
C34 H34 0.9500
C35 H35 0.9500

loop_
_geom_torsion_atom_site_label_1
_geom_torsion_atom_site_label_2
_geom_torsion_atom_site_label_3
_geom_torsion_atom_site_label_4
_geom_torsion
C8 N1 C1 C2 -0.46(11)
B1 N1 C1 C2 -162.78(9)
C8 N1 C1 C18 -177.86(9)
B1 N1 C1 C18 19.82(15)
N1 C1 C2 C3 -178.38(10)
C18 C1 C2 C3 -1.05(18)
N1 C1 C2 C7 -0.62(11)
C18 C1 C2 C7 176.71(9)
C7 C2 C3 C4 -0.82(15)
C1 C2 C3 C4 176.68(11)
C2 C3 C4 C5 0.30(16)
C3 C4 C5 C6 0.33(16)
C4 C5 C6 C7 -0.43(15)
C5 C6 C7 C2 -0.08(14)
C5 C6 C7 C8 -178.38(11)
C3 C2 C7 C6 0.72(15)
C1 C2 C7 C6 -177.33(9)
C3 C2 C7 C8 179.45(9)
C1 C2 C7 C8 1.41(11)
C1 N1 C8 C9 -173.56(9)
B1 N1 C8 C9 -10.85(14)
C1 N1 C8 C7 1.35(11)
B1 N1 C8 C7 164.06(9)
C6 C7 C8 C9 -9.0(2)
C2 C7 C8 C9 172.50(10)
C6 C7 C8 N1 176.76(11)
C2 C7 C8 N1 -1.69(11)
N1 C8 C9 C10 -0.41(15)
C7 C8 C9 C10 -173.97(10)
N1 C8 C9 C24 179.24(8)
C7 C8 C9 C24 5.68(17)
C17 N2 C10 C9 -172.14(9)
B1 N2 C10 C9 6.87(14)
C17 N2 C10 C11 1.82(11)
B1 N2 C10 C11 -179.18(9)
C8 C9 C10 N2 2.44(15)
C24 C9 C10 N2 -177.22(8)
C8 C9 C10 C11 -169.91(10)
C24 C9 C10 C11 10.43(16)
N2 C10 C11 C12 176.83(10)
C9 C10 C11 C12 -10.1(2)
N2 C10 C11 C16 -1.98(11)
C9 C10 C11 C16 171.12(10)
C16 C11 C12 C13 -0.02(14)
C10 C11 C12 C13 -178.70(11)
C11 C12 C13 C14 -0.54(15)
C12 C13 C14 C15 1.05(16)
C13 C14 C15 C16 -0.93(16)
C14 C15 C16 C17 177.43(10)
C14 C15 C16 C11 0.37(15)
C12 C11 C16 C15 0.10(15)
C10 C11 C16 C15 179.12(9)
C12 C11 C16 C17 -177.59(9)
C10 C11 C16 C17 1.43(11)
C10 N2 C17 C16 -0.91(11)
B1 N2 C17 C16 -179.88(9)
C10 N2 C17 C30 178.62(9)
B1 N2 C17 C30 -0.35(16)
C15 C16 C17 N2 -177.73(11)
C11 C16 C17 N2 -0.36(11)
C15 C16 C17 C30 2.75(18)
C11 C16 C17 C30 -179.89(9)
N1 C1 C18 C23 50.73(14)
C2 C1 C18 C23 -126.23(12)
N1 C1 C18 C19 -131.79(11)
C2 C1 C18 C19 51.25(15)
C23 C18 C19 C20 -2.43(15)
C1 C18 C19 C20 -179.95(10)
C18 C19 C20 C21 -0.36(16)
C19 C20 C21 C22 2.14(17)
C19 C20 C21 N3 -177.37(10)
O1 N3 C21 C22 166.25(11)
O2 N3 C21 C22 -13.66(15)
O1 N3 C21 C20 -14.22(16)
O2 N3 C21 C20 165.87(10)
C20 C21 C22 C23 -1.00(17)
N3 C21 C22 C23 178.51(10)
C21 C22 C23 C18 -1.92(16)
C19 C18 C23 C22 3.60(15)
C1 C18 C23 C22 -178.90(10)
C8 C9 C24 C29 79.06(13)
C10 C9 C24 C29 -101.27(12)
C8 C9 C24 C25 -103.52(12)
C10 C9 C24 C25 76.15(13)
C29 C24 C25 C26 0.21(16)
C9 C24 C25 C26 -177.22(10)
C24 C25 C26 C27 -1.15(16)
C25 C26 C27 C28 1.19(17)
C26 C27 C28 C29 -0.28(18)
C25 C24 C29 C28 0.70(16)
C9 C24 C29 C28 178.11(10)
C27 C28 C29 C24 -0.66(17)
N2 C17 C30 C35 49.00(15)
C16 C17 C30 C35 -131.55(11)
N2 C17 C30 C31 -132.23(11)
C16 C17 C30 C31 47.22(15)
C35 C30 C31 C32 -2.08(16)
C17 C30 C31 C32 179.14(10)
C30 C31 C32 C33 0.98(16)
C31 C32 C33 C34 0.91(17)
C31 C32 C33 N4 179.60(10)
O4 N4 C33 C32 -171.71(10)
O3 N4 C33 C32 8.22(15)
O4 N4 C33 C34 7.02(15)
O3 N4 C33 C34 -173.05(11)
C32 C33 C34 C35 -1.67(17)
N4 C33 C34 C35 179.64(10)
C33 C34 C35 C30 0.53(16)
C31 C30 C35 C34 1.30(16)
C17 C30 C35 C34 -179.94(10)
C17 N2 B1 F2 42.10(13)
C10 N2 B1 F2 -136.73(9)
C17 N2 B1 F1 -79.60(12)
C10 N2 B1 F1 101.58(10)
C17 N2 B1 N1 163.53(9)
C10 N2 B1 N1 -15.30(12)
C1 N1 B1 F2 -63.33(13)
C8 N1 B1 F2 136.68(9)
C1 N1 B1 F1 58.46(13)
C8 N1 B1 F1 -101.54(10)
C1 N1 B1 N2 177.26(9)
C8 N1 B1 N2 17.26(12)
